data_4305053
loop_
_publ_author_name
'Ricardo Cer\'on-Camacho'
'David Morales-Morales'
'Simon Hern\'andez'
'Ronan Le Lagadec'
'Alexander D. Ryabov'

_publ_contact_author_address
;     Instituto de Qu\'imica
      Universidad Nacional Aut\'onoma de M\'exico
      Circuito Exterior, CU
      M\'exico, D.F. 04510
      M\'exico
;
_publ_contact_author_email simonho@servidor.unam.mx
_publ_contact_author_fax '+(5255) 56162215'
_publ_contact_author_name 'Hern\'andez-Ortega, Simon'
_publ_contact_author_phone '+(5255) 56162203'
_publ_section_title
;
Easy Access to Bio-Inspired Osmium(II) Complexes through Electrophilic
Intramolecular C(sp2)-H Bond Cyclometalation
;
_journal_name_full 'Inorganic Chemistry'
_journal_page_first 4988
_journal_page_last 4995
_journal_paper_doi 10.1021/ic800251t
_journal_volume 47
_journal_year 2008
_chemical_formula_moiety 'C25 H26 N5 Os, F6 P'
_chemical_formula_sum 'C25 H26 F6 N5 Os P'
_chemical_formula_weight 731.68
_chemical_name_systematic
;
 ?
;
_space_group_IT_number 9
_symmetry_cell_setting monoclinic
_symmetry_space_group_name_Hall 'C -2yc'
_symmetry_space_group_name_H-M 'C 1 c 1'
_atom_sites_solution_hydrogens geom
_atom_sites_solution_primary direct
_atom_sites_solution_secondary difmap
_audit_creation_method SHELXL-97
_cell_angle_alpha 90.00
_cell_angle_beta 96.271(1)
_cell_angle_gamma 90.00
_cell_formula_units_Z 4
_cell_length_a 11.2693(7)
_cell_length_b 12.4643(8)
_cell_length_c 18.8585(12)
_cell_measurement_reflns_used 6453
_cell_measurement_temperature 291(2)
_cell_measurement_theta_max 30.88
_cell_measurement_theta_min 2.44
_cell_volume 2633.1(3)
_computing_cell_refinement 'SMART V 5.625 (Bruker, 1999)'
_computing_data_collection 'SMART V 5.625 (Bruker, 1999)'
_computing_data_reduction 'SAINT V 7.34A (Bruker, 2006)'
_computing_molecular_graphics 'SHELXTL V 6.14 (Sheldrick, 2006)'
_computing_publication_material 'SHELXTL V 6.14 (Sheldrick, 2006)'
_computing_structure_refinement 'SHELXTL V 6.14 (Sheldrick, 2006)'
_computing_structure_solution 'SHELXTL V 6.14 (Sheldrick, 2006)'
_diffrn_ambient_temperature 291(2)
_diffrn_detector_area_resol_mean 0.65
_diffrn_measured_fraction_theta_full 1.000
_diffrn_measured_fraction_theta_max 1.000
_diffrn_measurement_device_type 'CCD area detector'
_diffrn_measurement_method 'omega scans'
_diffrn_radiation_monochromator graphite
_diffrn_radiation_source 'fine-focus sealed tube'
_diffrn_radiation_type MoK\a
_diffrn_radiation_wavelength 0.71073
_diffrn_reflns_av_R_equivalents 0.0403
_diffrn_reflns_av_sigmaI/netI 0.0552
_diffrn_reflns_limit_h_max 13
_diffrn_reflns_limit_h_min -13
_diffrn_reflns_limit_k_max 14
_diffrn_reflns_limit_k_min -14
_diffrn_reflns_limit_l_max 22
_diffrn_reflns_limit_l_min -22
_diffrn_reflns_number 10529
_diffrn_reflns_theta_full 25.00
_diffrn_reflns_theta_max 25.00
_diffrn_reflns_theta_min 2.17
_exptl_absorpt_coefficient_mu 4.971
_exptl_absorpt_correction_T_max 0.7327
_exptl_absorpt_correction_T_min 0.4402
_exptl_absorpt_correction_type analytical
_exptl_absorpt_process_details 'SHELXTL V 6.14 (Sheldrick, 2006)'
_exptl_crystal_colour Black
_exptl_crystal_density_diffrn 1.846
_exptl_crystal_density_meas ?
_exptl_crystal_density_method 'not measured'
_exptl_crystal_description Prism
_exptl_crystal_F_000 1424
_exptl_crystal_size_max 0.30
_exptl_crystal_size_mid 0.09
_exptl_crystal_size_min 0.07
_refine_diff_density_max 0.764
_refine_diff_density_min -0.395
_refine_diff_density_rms 0.077
_refine_ls_abs_structure_details 'Flack H D (1983), Acta Cryst. A39, 876-881'
_refine_ls_abs_structure_Flack -0.033(12)
_refine_ls_extinction_method none
_refine_ls_goodness_of_fit_ref 0.880
_refine_ls_hydrogen_treatment constr
_refine_ls_matrix_type full
_refine_ls_number_parameters 402
_refine_ls_number_reflns 4597
_refine_ls_number_restraints 337
_refine_ls_restrained_S_all 0.976
_refine_ls_R_factor_all 0.0356
_refine_ls_R_factor_gt 0.0278
_refine_ls_shift/su_max 0.001
_refine_ls_shift/su_mean 0.000
_refine_ls_structure_factor_coef Fsqd
_refine_ls_weighting_details 'calc w=1/[\s^2^(Fo^2^)+(0.0178P)^2^] where P=(Fo^2^+2Fc^2^)/3'
_refine_ls_weighting_scheme calc
_refine_ls_wR_factor_gt 0.0518
_refine_ls_wR_factor_ref 0.0534
_reflns_number_gt 3622
_reflns_number_total 4597
_reflns_threshold_expression >2sigma(I)
_cod_data_source_file ic800251t-file002_3.cif
_cod_data_source_block COMPOUND_6B
_cod_depositor_comments
;
The following automatic conversions were performed:
'_symmetry_cell_setting' value 'Monoclinic' changed to 'monoclinic'
according to '/home/saulius/struct/CIF-dictionaries/cif_core.dic'
dictionary named 'cif_core.dic' version 2.4.1 from
2010-06-29.

'_exptl_absorpt_correction_type' value 'Analytical' changed
to 'analytical' according to
'/home/saulius/struct/CIF-dictionaries/cif_core.dic' dictionary named
'cif_core.dic' version 2.4.1 from 2010-06-29.

Automatic conversion script
Id: cif_fix_enum 1527 2010-12-29 10:47:43Z saulius 

The following automatic conversions were performed:

'_exptl_crystal_density_meas' value 'No' was changed to '?' - the
value is perceived as not measured.

Automatic conversion script
Id: cif_fix_values 3008 2015-01-20 13:52:24Z robertas 
;
_cod_original_sg_symbol_H-M 'C c'
_cod_database_code 4305053
_solved_by 'Simon Hernandez-Ortega'

loop_
_symmetry_equiv_pos_as_xyz
'x, y, z'
'x, -y, z+1/2'
'x+1/2, y+1/2, z'
'x+1/2, -y+1/2, z+1/2'

loop_
_atom_site_label
_atom_site_type_symbol
_atom_site_fract_x
_atom_site_fract_y
_atom_site_fract_z
_atom_site_U_iso_or_equiv
_atom_site_adp_type
_atom_site_occupancy
_atom_site_symmetry_multiplicity
_atom_site_calc_flag
_atom_site_refinement_flags
_atom_site_disorder_assembly
_atom_site_disorder_group
Os Os 0.50025(12) 0.50507(2) 0.75090(8) 0.03545(8) Uani 1 1 d . . .
N1 N 0.5679(12) 0.5114(6) 0.6540(7) 0.040(3) Uani 1 1 d . . .
C2 C 0.6251(7) 0.4325(7) 0.6227(5) 0.050(2) Uani 1 1 d . . .
H2 H 0.6342 0.3662 0.6452 0.060 Uiso 1 1 calc R . .
C3 C 0.6714(9) 0.4470(9) 0.5575(5) 0.061(3) Uani 1 1 d . . .
H3 H 0.7075 0.3901 0.5362 0.073 Uiso 1 1 calc R . .
C4 C 0.6632(11) 0.5459(11) 0.5251(6) 0.056(3) Uani 1 1 d . . .
H4 H 0.6951 0.5565 0.4822 0.067 Uiso 1 1 calc R . .
C5 C 0.6075(7) 0.6292(7) 0.5562(4) 0.053(2) Uani 1 1 d . . .
C6 C 0.5905(8) 0.7343(8) 0.5246(5) 0.063(3) Uani 1 1 d . . .
H6 H 0.6229 0.7497 0.4825 0.075 Uiso 1 1 calc R . .
C7 C 0.5311(10) 0.8069(9) 0.5541(5) 0.073(4) Uani 1 1 d . . .
H7 H 0.5150 0.8709 0.5296 0.088 Uiso 1 1 calc R . .
C8 C 0.4876(8) 0.7945(7) 0.6235(5) 0.054(2) Uani 1 1 d . . .
C9 C 0.4318(8) 0.8707(7) 0.6603(6) 0.059(3) Uani 1 1 d . . .
H9 H 0.4207 0.9396 0.6419 0.071 Uiso 1 1 calc R . .
C10 C 0.3930(8) 0.8458(7) 0.7231(5) 0.059(3) Uani 1 1 d . . .
H10 H 0.3539 0.8973 0.7477 0.071 Uiso 1 1 calc R . .
C11 C 0.4110(7) 0.7435(6) 0.7517(5) 0.052(2) Uani 1 1 d . . .
H11 H 0.3829 0.7282 0.7952 0.063 Uiso 1 1 calc R . .
N12 N 0.4666(6) 0.6670(5) 0.7194(4) 0.0409(18) Uani 1 1 d . . .
C13 C 0.5049(6) 0.6926(6) 0.6554(4) 0.0388(18) Uani 1 1 d . . .
C14 C 0.5623(7) 0.6095(7) 0.6208(4) 0.0412(19) Uani 1 1 d . . .
C15 C 0.4541(8) 0.2789(7) 0.7212(5) 0.043(2) Uani 1 1 d . . .
C16 C 0.5321(7) 0.3440(7) 0.7658(5) 0.036(2) Uani 1 1 d . . .
C17 C 0.6116(8) 0.2901(7) 0.8151(5) 0.045(2) Uani 1 1 d . . .
H17 H 0.6631 0.3304 0.8465 0.054 Uiso 1 1 calc R . .
C18 C 0.6177(9) 0.1791(8) 0.8195(5) 0.057(2) Uani 1 1 d . . .
H18 H 0.6737 0.1465 0.8525 0.068 Uiso 1 1 calc R . .
C19 C 0.5402(10) 0.1175(8) 0.7749(6) 0.066(3) Uani 1 1 d . . .
H19 H 0.5425 0.0431 0.7785 0.079 Uiso 1 1 calc R . .
C20 C 0.4579(10) 0.1670(7) 0.7239(6) 0.061(3) Uani 1 1 d . . .
H20 H 0.4069 0.1261 0.6926 0.073 Uiso 1 1 calc R . .
C21 C 0.3669(8) 0.3360(6) 0.6672(5) 0.044(2) Uani 1 1 d . . .
H21A H 0.4037 0.3511 0.6241 0.053 Uiso 1 1 calc R . .
H21B H 0.2967 0.2920 0.6548 0.053 Uiso 1 1 calc R . .
C22 C 0.2514(7) 0.4097(6) 0.7539(4) 0.048(2) Uani 1 1 d . . .
H22A H 0.2292 0.4736 0.7776 0.071 Uiso 1 1 calc R . .
H22B H 0.2898 0.3607 0.7883 0.071 Uiso 1 1 calc R . .
H22C H 0.1813 0.3766 0.7298 0.071 Uiso 1 1 calc R . .
C23 C 0.2696(7) 0.5060(6) 0.6467(4) 0.053(2) Uani 1 1 d . . .
H23A H 0.2041 0.4666 0.6224 0.080 Uiso 1 1 calc R . .
H23B H 0.3229 0.5279 0.6130 0.080 Uiso 1 1 calc R . .
H23C H 0.2396 0.5683 0.6688 0.080 Uiso 1 1 calc R . .
N2 N 0.4337(12) 0.5144(6) 0.8438(7) 0.042(3) Uani 1 1 d . . .
N3 N 0.3340(6) 0.4376(5) 0.7016(4) 0.0399(17) Uani 1 1 d . . .
C24 C 0.4019(8) 0.5212(7) 0.8977(5) 0.052(2) Uani 1 1 d . . .
C25 C 0.3521(13) 0.5286(11) 0.9668(7) 0.077(5) Uani 1 1 d . . .
H25A H 0.3341 0.6021 0.9764 0.115 Uiso 1 1 calc R . .
H25B H 0.4094 0.5019 1.0040 0.115 Uiso 1 1 calc R . .
H25C H 0.2804 0.4866 0.9650 0.115 Uiso 1 1 calc R . .
N4 N 0.6530(6) 0.5588(5) 0.8032(4) 0.0382(17) Uani 1 1 d . . .
C26 C 0.7285(7) 0.5962(7) 0.8383(5) 0.048(2) Uani 1 1 d . . .
C27 C 0.8242(7) 0.6481(8) 0.8879(5) 0.061(3) Uani 1 1 d . . .
H27A H 0.7889 0.6831 0.9258 0.092 Uiso 1 1 calc R . .
H27B H 0.8657 0.7000 0.8622 0.092 Uiso 1 1 calc R . .
H27C H 0.8794 0.5944 0.9076 0.092 Uiso 1 1 calc R . .
P P 0.0214(3) 0.3489(3) 0.9670(2) 0.0878(9) Uani 1 1 d DU . .
F1 F -0.1019(11) 0.3293(12) 0.9290(8) 0.116(3) Uani 0.535(7) 1 d PDU A 1
F2 F 0.0602(13) 0.4422(11) 0.9225(7) 0.123(3) Uani 0.535(7) 1 d PDU A 1
F3 F -0.0325(13) 0.4300(10) 1.0191(7) 0.120(3) Uani 0.535(7) 1 d PDU A 1
F4 F 0.1482(12) 0.3579(12) 1.0092(10) 0.131(3) Uani 0.535(7) 1 d PDU A 1
F5 F -0.0122(16) 0.2553(9) 1.0190(7) 0.115(3) Uani 0.535(7) 1 d PDU A 1
F6 F 0.0630(14) 0.2663(11) 0.9149(8) 0.116(3) Uani 0.535(7) 1 d PDU A 1
F1A F 0.1422(13) 0.3149(14) 1.0124(11) 0.129(3) Uani 0.465(7) 1 d PDU A 2
F2A F 0.0979(13) 0.3660(13) 0.9006(7) 0.117(3) Uani 0.465(7) 1 d PDU A 2
F3A F 0.0541(15) 0.4643(9) 0.9890(10) 0.122(3) Uani 0.465(7) 1 d PDU A 2
F4A F -0.0873(13) 0.3827(13) 0.9162(9) 0.115(3) Uani 0.465(7) 1 d PDU A 2
F5A F -0.0422(15) 0.3178(14) 1.0302(7) 0.122(3) Uani 0.465(7) 1 d PDU A 2
F6A F 0.0304(16) 0.2285(8) 0.9425(8) 0.106(3) Uani 0.465(7) 1 d PDU A 2

loop_
_atom_site_aniso_label
_atom_site_aniso_U_11
_atom_site_aniso_U_22
_atom_site_aniso_U_33
_atom_site_aniso_U_23
_atom_site_aniso_U_13
_atom_site_aniso_U_12
Os 0.03844(12) 0.03720(13) 0.03069(12) -0.0010(3) 0.00366(8) 0.0041(3)
N1 0.041(7) 0.049(8) 0.030(7) 0.001(4) 0.009(5) 0.023(4)
C2 0.056(6) 0.047(6) 0.050(6) -0.003(4) 0.015(4) 0.001(4)
C3 0.065(7) 0.075(7) 0.047(6) -0.008(5) 0.025(5) 0.008(6)
C4 0.062(7) 0.072(7) 0.035(6) 0.007(6) 0.013(5) -0.007(6)
C5 0.059(6) 0.062(6) 0.037(5) 0.000(4) 0.000(4) -0.014(5)
C6 0.074(7) 0.074(7) 0.040(6) 0.002(5) 0.003(5) -0.016(6)
C7 0.088(8) 0.072(8) 0.057(7) 0.007(6) -0.005(6) -0.060(7)
C8 0.061(6) 0.049(5) 0.046(5) 0.001(4) -0.015(4) -0.022(5)
C9 0.053(6) 0.040(5) 0.080(8) 0.008(5) -0.016(5) 0.008(4)
C10 0.058(6) 0.039(5) 0.077(8) -0.009(5) -0.002(6) 0.011(5)
C11 0.048(5) 0.039(5) 0.069(6) 0.000(4) 0.000(4) -0.001(4)
N12 0.037(4) 0.037(4) 0.049(5) -0.004(3) 0.006(3) 0.000(3)
C13 0.043(5) 0.035(4) 0.037(5) 0.003(3) -0.002(4) -0.005(4)
C14 0.040(5) 0.053(5) 0.030(4) 0.008(4) 0.000(4) -0.009(4)
C15 0.045(5) 0.041(5) 0.044(6) -0.005(4) 0.011(4) 0.002(4)
C16 0.035(6) 0.038(4) 0.038(6) 0.006(4) 0.014(4) 0.008(4)
C17 0.049(6) 0.046(6) 0.041(6) 0.003(5) 0.009(4) 0.004(5)
C18 0.049(6) 0.063(6) 0.058(6) 0.007(5) 0.008(5) 0.021(5)
C19 0.072(8) 0.040(6) 0.088(9) 0.004(6) 0.020(6) 0.021(6)
C20 0.063(7) 0.036(6) 0.086(8) -0.016(6) 0.025(5) -0.001(6)
C21 0.051(5) 0.038(5) 0.042(5) -0.010(4) -0.001(4) 0.000(4)
C22 0.040(5) 0.051(5) 0.052(5) -0.011(4) 0.010(4) -0.004(4)
C23 0.053(5) 0.059(6) 0.044(4) 0.000(5) -0.011(4) -0.001(5)
N2 0.047(8) 0.054(8) 0.025(6) 0.002(4) 0.002(5) 0.022(4)
N3 0.044(5) 0.039(4) 0.038(4) -0.001(3) 0.009(4) 0.005(3)
C24 0.052(5) 0.061(7) 0.042(5) -0.004(5) 0.001(4) -0.002(5)
C25 0.082(10) 0.111(12) 0.041(8) 0.000(7) 0.025(7) 0.009(8)
N4 0.033(4) 0.045(4) 0.035(4) -0.004(3) -0.003(3) -0.003(3)
C26 0.041(5) 0.056(6) 0.049(5) 0.003(4) 0.005(4) 0.002(4)
C27 0.046(5) 0.085(7) 0.052(6) -0.014(5) 0.001(4) -0.019(5)
P 0.115(2) 0.0633(18) 0.082(2) -0.0049(15) -0.0023(15) -0.0038(18)
F1 0.117(4) 0.107(7) 0.119(6) -0.015(5) -0.016(4) -0.003(4)
F2 0.157(6) 0.090(4) 0.122(6) 0.023(4) 0.020(5) -0.007(5)
F3 0.171(6) 0.077(4) 0.115(5) -0.024(4) 0.025(4) -0.003(5)
F4 0.132(4) 0.103(7) 0.147(6) -0.001(5) -0.039(4) -0.011(4)
F5 0.166(6) 0.077(4) 0.104(5) 0.010(4) 0.027(5) 0.000(5)
F6 0.148(6) 0.095(5) 0.107(5) -0.019(4) 0.029(4) 0.001(5)
F1A 0.135(4) 0.101(6) 0.139(5) 0.008(6) -0.038(4) -0.005(5)
F2A 0.151(5) 0.089(6) 0.116(4) 0.001(5) 0.033(4) -0.009(6)
F3A 0.157(6) 0.073(3) 0.130(6) -0.026(4) -0.002(5) -0.012(4)
F4A 0.125(4) 0.098(7) 0.116(6) 0.007(6) -0.020(4) -0.001(5)
F5A 0.174(5) 0.096(6) 0.099(5) 0.002(5) 0.033(4) 0.009(6)
F6A 0.152(6) 0.066(3) 0.101(6) -0.011(4) 0.013(5) -0.007(4)

loop_
_atom_type_symbol
_atom_type_description
_atom_type_scat_dispersion_real
_atom_type_scat_dispersion_imag
_atom_type_scat_source
C C 0.0033 0.0016 'International Tables Vol C Tables 4.2.6.8 and 6.1.1.4'
H H 0.0000 0.0000 'International Tables Vol C Tables 4.2.6.8 and 6.1.1.4'
N N 0.0061 0.0033 'International Tables Vol C Tables 4.2.6.8 and 6.1.1.4'
F F 0.0171 0.0103 'International Tables Vol C Tables 4.2.6.8 and 6.1.1.4'
P P 0.1023 0.0942 'International Tables Vol C Tables 4.2.6.8 and 6.1.1.4'
Os Os -1.2165 7.6030 'International Tables Vol C Tables 4.2.6.8 and 6.1.1.4'

loop_
_geom_angle_atom_site_label_1
_geom_angle_atom_site_label_2
_geom_angle_atom_site_label_3
_geom_angle
_geom_angle_site_symmetry_1
_geom_angle_site_symmetry_3
_geom_angle_publ_flag
N2 Os N4 86.2(4) . . ?
N2 Os C16 90.8(4) . . ?
N4 Os C16 97.6(3) . . ?
N2 Os N1 174.4(2) . . ?
N4 Os N1 92.5(4) . . ?
C16 Os N1 94.7(3) . . ?
N2 Os N12 96.8(3) . . ?
N4 Os N12 86.4(3) . . ?
C16 Os N12 171.7(4) . . ?
N1 Os N12 77.8(3) . . ?
N2 Os N3 90.5(4) . . ?
N4 Os N3 175.2(3) . . ?
C16 Os N3 79.0(3) . . ?
N1 Os N3 91.2(4) . . ?
N12 Os N3 97.4(3) . . ?
C2 N1 C14 116.7(12) . . ?
C2 N1 Os 127.1(7) . . ?
C14 N1 Os 115.9(7) . . ?
N1 C2 C3 122.3(10) . . ?
N1 C2 H2 118.9 . . ?
C3 C2 H2 118.9 . . ?
C4 C3 C2 119.6(10) . . ?
C4 C3 H3 120.2 . . ?
C2 C3 H3 120.2 . . ?
C3 C4 C5 119.9(10) . . ?
C3 C4 H4 120.0 . . ?
C5 C4 H4 120.0 . . ?
C4 C5 C14 117.8(9) . . ?
C4 C5 C6 123.7(9) . . ?
C14 C5 C6 118.4(8) . . ?
C7 C6 C5 120.8(10) . . ?
C7 C6 H6 119.6 . . ?
C5 C6 H6 119.6 . . ?
C6 C7 C8 123.7(11) . . ?
C6 C7 H7 118.1 . . ?
C8 C7 H7 118.1 . . ?
C9 C8 C13 117.3(9) . . ?
C9 C8 C7 126.9(10) . . ?
C13 C8 C7 115.7(9) . . ?
C10 C9 C8 119.9(9) . . ?
C10 C9 H9 120.1 . . ?
C8 C9 H9 120.1 . . ?
C9 C10 C11 120.5(9) . . ?
C9 C10 H10 119.8 . . ?
C11 C10 H10 119.8 . . ?
N12 C11 C10 122.5(9) . . ?
N12 C11 H11 118.7 . . ?
C10 C11 H11 118.7 . . ?
C11 N12 C13 116.7(7) . . ?
C11 N12 Os 129.3(6) . . ?
C13 N12 Os 113.9(5) . . ?
N12 C13 C8 123.0(8) . . ?
N12 C13 C14 116.2(7) . . ?
C8 C13 C14 120.8(8) . . ?
N1 C14 C5 123.6(9) . . ?
N1 C14 C13 116.2(8) . . ?
C5 C14 C13 120.2(8) . . ?
C20 C15 C16 122.7(9) . . ?
C20 C15 C21 120.7(9) . . ?
C16 C15 C21 116.6(7) . . ?
C17 C16 C15 115.8(8) . . ?
C17 C16 Os 130.8(7) . . ?
C15 C16 Os 113.2(5) . . ?
C18 C17 C16 123.1(9) . . ?
C18 C17 H17 118.5 . . ?
C16 C17 H17 118.5 . . ?
C19 C18 C17 119.7(9) . . ?
C19 C18 H18 120.2 . . ?
C17 C18 H18 120.2 . . ?
C18 C19 C20 120.0(8) . . ?
C18 C19 H19 120.0 . . ?
C20 C19 H19 120.0 . . ?
C15 C20 C19 118.7(9) . . ?
C15 C20 H20 120.7 . . ?
C19 C20 H20 120.7 . . ?
N3 C21 C15 106.3(6) . . ?
N3 C21 H21A 110.5 . . ?
C15 C21 H21A 110.5 . . ?
N3 C21 H21B 110.5 . . ?
C15 C21 H21B 110.5 . . ?
H21A C21 H21B 108.7 . . ?
N3 C22 H22A 109.5 . . ?
N3 C22 H22B 109.5 . . ?
H22A C22 H22B 109.5 . . ?
N3 C22 H22C 109.5 . . ?
H22A C22 H22C 109.5 . . ?
H22B C22 H22C 109.5 . . ?
N3 C23 H23A 109.5 . . ?
N3 C23 H23B 109.5 . . ?
H23A C23 H23B 109.5 . . ?
N3 C23 H23C 109.5 . . ?
H23A C23 H23C 109.5 . . ?
H23B C23 H23C 109.5 . . ?
C24 N2 Os 176.4(12) . . ?
C22 N3 C23 108.0(6) . . ?
C22 N3 C21 107.3(6) . . ?
C23 N3 C21 108.3(7) . . ?
C22 N3 Os 112.6(5) . . ?
C23 N3 Os 114.5(5) . . ?
C21 N3 Os 105.8(5) . . ?
N2 C24 C25 176.4(12) . . ?
C24 C25 H25A 109.5 . . ?
C24 C25 H25B 109.5 . . ?
H25A C25 H25B 109.5 . . ?
C24 C25 H25C 109.5 . . ?
H25A C25 H25C 109.5 . . ?
H25B C25 H25C 109.5 . . ?
C26 N4 Os 170.3(7) . . ?
N4 C26 C27 176.7(9) . . ?
C26 C27 H27A 109.5 . . ?
C26 C27 H27B 109.5 . . ?
H27A C27 H27B 109.5 . . ?
C26 C27 H27C 109.5 . . ?
H27A C27 H27C 109.5 . . ?
H27B C27 H27C 109.5 . . ?
F1 P F2 99.5(8) . . ?
F1 P F3 90.1(8) . . ?
F1 P F4 174.5(8) . . ?
F1 P F6 85.3(9) . . ?
F1 P F5 84.6(8) . . ?
F2 P F5 175.2(9) . . ?
F2 P F4 85.6(8) . . ?
F2 P F6 91.9(8) . . ?
F2 P F3 90.4(7) . . ?
F3 P F5 87.2(7) . . ?
F4 P F3 91.7(9) . . ?
F4 P F5 90.3(9) . . ?
F6 P F3 175.1(8) . . ?
F6 P F4 92.7(9) . . ?
F6 P F5 90.7(7) . . ?
F5A P F6A 92.2(8) . . ?
F4A P F6A 98.7(9) . . ?
F3A P F6A 162.3(9) . . ?
F5A P F4A 98.5(9) . . ?
F5A P F3A 98.5(9) . . ?
F4A P F3A 93.6(8) . . ?
F5A P F1A 87.6(10) . . ?
F4A P F1A 173.8(11) . . ?
F3A P F1A 86.4(8) . . ?
F6A P F1A 79.9(9) . . ?
F5A P F2A 172.1(9) . . ?
F4A P F2A 86.4(9) . . ?
F3A P F2A 87.4(8) . . ?
F6A P F2A 80.9(7) . . ?
F1A P F2A 87.4(10) . . ?

loop_
_geom_bond_atom_site_label_1
_geom_bond_atom_site_label_2
_geom_bond_distance
_geom_bond_site_symmetry_2
_geom_bond_publ_flag
Os N2 1.984(14) . ?
Os N4 2.003(7) . ?
Os C16 2.053(8) . ?
Os N1 2.056(14) . ?
Os N12 2.126(6) . ?
Os N3 2.168(7) . ?
N1 C2 1.347(13) . ?
N1 C14 1.373(11) . ?
C2 C3 1.398(11) . ?
C2 H2 0.9300 . ?
C3 C4 1.374(17) . ?
C3 H3 0.9300 . ?
C4 C5 1.377(15) . ?
C4 H4 0.9300 . ?
C5 C14 1.392(10) . ?
C5 C6 1.443(13) . ?
C6 C7 1.288(14) . ?
C6 H6 0.9300 . ?
C7 C8 1.456(13) . ?
C7 H7 0.9300 . ?
C8 C9 1.369(12) . ?
C8 C13 1.410(11) . ?
C9 C10 1.342(13) . ?
C9 H9 0.9300 . ?
C10 C11 1.390(12) . ?
C10 H10 0.9300 . ?
C11 N12 1.326(10) . ?
C11 H11 0.9300 . ?
N12 C13 1.364(10) . ?
C13 C14 1.417(11) . ?
C15 C20 1.396(12) . ?
C15 C16 1.407(11) . ?
C15 C21 1.513(11) . ?
C16 C17 1.392(11) . ?
C17 C18 1.387(12) . ?
C17 H17 0.9300 . ?
C18 C19 1.379(13) . ?
C18 H18 0.9300 . ?
C19 C20 1.404(11) . ?
C19 H19 0.9300 . ?
C20 H20 0.9300 . ?
C21 N3 1.489(10) . ?
C21 H21A 0.9700 . ?
C21 H21B 0.9700 . ?
C22 N3 1.470(10) . ?
C22 H22A 0.9600 . ?
C22 H22B 0.9600 . ?
C22 H22C 0.9600 . ?
C23 N3 1.471(9) . ?
C23 H23A 0.9600 . ?
C23 H23B 0.9600 . ?
C23 H23C 0.9600 . ?
N2 C24 1.118(16) . ?
C24 C25 1.476(16) . ?
C25 H25A 0.9600 . ?
C25 H25B 0.9600 . ?
C25 H25C 0.9600 . ?
N4 C26 1.121(9) . ?
C26 C27 1.495(11) . ?
C27 H27A 0.9600 . ?
C27 H27B 0.9600 . ?
C27 H27C 0.9600 . ?
P F5A 1.507(11) . ?
P F1 1.512(10) . ?
P F2 1.525(10) . ?
P F4A 1.530(10) . ?
P F3A 1.531(10) . ?
P F6 1.532(10) . ?
P F4 1.561(10) . ?
P F6A 1.577(10) . ?
P F3 1.577(9) . ?
P F1A 1.584(11) . ?
P F5 1.596(10) . ?
P F2A 1.610(10) . ?
